data_1575048
loop_
_publ_author_name
'Lin, Ziwei'
'Jiang, Yuqing'
'Wang, Fen'
'Huang, Genping'
'Li, Jessica'
'Li, Xingwei'

_publ_section_title
;
 Palladium-catalyzed redox diversified entry to axially chiral styrenes
 <i>via</i> asymmetric olefination with alkynes.
;
_journal_issue 31
_journal_name_full 'Chemical science'
_journal_page_first 14252
_journal_page_last 14261
_journal_paper_doi 10.1039/d5sc04080a
_journal_volume 16
_journal_year 2025
_chemical_formula_moiety 'C24 H19 F O3'
_chemical_formula_sum 'C24 H19 F O3'
_chemical_formula_weight 374.39
_space_group_crystal_system monoclinic
_space_group_IT_number 4
_space_group_name_Hall 'P 2yb'
_space_group_name_H-M_alt 'P 1 21 1'
_atom_sites_solution_hydrogens geom
_atom_sites_solution_primary iterative
_audit_block_doi 10.5517/ccdc.csd.cc2m3tyj
_audit_creation_date 2024-12-13
_audit_creation_method
;
Olex2 1.5
(compiled 2023.08.24 svn.re1ec1418 for OlexSys, GUI svn.r6817)
;
_audit_update_record
;
2025-01-14 deposited with the CCDC.	2025-07-03 downloaded from the CCDC.
;
_cell_angle_alpha 90
_cell_angle_beta 100.2230(10)
_cell_angle_gamma 90
_cell_formula_units_Z 4
_cell_length_a 9.2269(2)
_cell_length_b 13.0774(3)
_cell_length_c 15.7550(4)
_cell_measurement_reflns_used 9823
_cell_measurement_temperature 200.00
_cell_measurement_theta_max 68.32
_cell_measurement_theta_min 2.85
_cell_volume 1870.88(8)
_computing_cell_refinement 'SAINT V8.40B (?, 2016)'
_computing_data_reduction 'SAINT V8.40B (?, 2016)'
_computing_molecular_graphics 'Olex2 1.5 (Dolomanov et al., 2009)'
_computing_publication_material 'Olex2 1.5 (Dolomanov et al., 2009)'
_computing_structure_refinement 'SHELXL 2018/3 (Sheldrick, 2015)'
_computing_structure_solution 'olex2.solve 1.5 (Bourhis et al., 2015)'
_diffrn_ambient_temperature 200.00
_diffrn_measured_fraction_theta_full 0.987
_diffrn_measured_fraction_theta_max 0.985
_diffrn_measurement_device_type 'Bruker APEX-II CCD'
_diffrn_measurement_method '\f and \w scans'
_diffrn_radiation_type CuK\a
_diffrn_radiation_wavelength 1.54178
_diffrn_reflns_av_R_equivalents 0.0257
_diffrn_reflns_av_unetI/netI 0.0263
_diffrn_reflns_Laue_measured_fraction_full 0.987
_diffrn_reflns_Laue_measured_fraction_max 0.985
_diffrn_reflns_limit_h_max 11
_diffrn_reflns_limit_h_min -11
_diffrn_reflns_limit_k_max 15
_diffrn_reflns_limit_k_min -15
_diffrn_reflns_limit_l_max 18
_diffrn_reflns_limit_l_min -17
_diffrn_reflns_number 27942
_diffrn_reflns_point_group_measured_fraction_full 0.981
_diffrn_reflns_point_group_measured_fraction_max 0.978
_diffrn_reflns_theta_full 67.679
_diffrn_reflns_theta_max 68.357
_diffrn_reflns_theta_min 2.850
_diffrn_source_current 50.0
_diffrn_source_power 2.5
_diffrn_source_voltage 50.0
_diffrn_standards_number 0
_exptl_absorpt_coefficient_mu 0.765
_exptl_absorpt_correction_T_max 0.7531
_exptl_absorpt_correction_T_min 0.6583
_exptl_absorpt_correction_type none
_exptl_absorpt_process_details
;
SADABS-2016/2 (Bruker,2016/2) was used for absorption correction.
wR2(int) was 0.0715 before and 0.0540 after correction.
The Ratio of minimum to maximum transmission is 0.8741.
The \l/2 correction factor is Not present.
;
_exptl_crystal_colour 'clear light yellow'
_exptl_crystal_colour_lustre clear
_exptl_crystal_colour_modifier light
_exptl_crystal_colour_primary yellow
_exptl_crystal_density_diffrn 1.329
_exptl_crystal_description block
_exptl_crystal_F_000 784
_exptl_crystal_size_max 0.25
_exptl_crystal_size_mid 0.18
_exptl_crystal_size_min 0.18
_refine_diff_density_max 0.304
_refine_diff_density_min -0.169
_refine_diff_density_rms 0.030
_refine_ls_abs_structure_details
;
 Flack x determined using 3079 quotients [(I+)-(I-)]/[(I+)+(I-)]
 (Parsons, Flack and Wagner, Acta Cryst. B69 (2013) 249-259).
;
_refine_ls_abs_structure_Flack -0.09(5)
_refine_ls_extinction_method none
_refine_ls_goodness_of_fit_ref 1.030
_refine_ls_hydrogen_treatment constr
_refine_ls_matrix_type full
_refine_ls_number_parameters 507
_refine_ls_number_reflns 6718
_refine_ls_number_restraints 1
_refine_ls_restrained_S_all 1.030
_refine_ls_R_factor_all 0.0339
_refine_ls_R_factor_gt 0.0334
_refine_ls_shift/su_max 0.001
_refine_ls_shift/su_mean 0.000
_refine_ls_structure_factor_coef Fsqd
_refine_ls_weighting_details 'w=1/[\s^2^(Fo^2^)+(0.0635P)^2^+0.2337P] where P=(Fo^2^+2Fc^2^)/3'
_refine_ls_weighting_scheme calc
_refine_ls_wR_factor_gt 0.0947
_refine_ls_wR_factor_ref 0.0953
_reflns_Friedel_coverage 0.895
_reflns_Friedel_fraction_full 0.973
_reflns_Friedel_fraction_max 0.970
_reflns_number_gt 6626
_reflns_number_total 6718
_reflns_threshold_expression 'I > 2\s(I)'
_cod_data_source_file d5sc04080a2.cif
_cod_data_source_block a_a
_cod_depositor_comments 'Adding full bibliography for 1575048--1575050.cif.'
_cod_database_code 1575048
_shelx_shelxl_version_number 2018/3
_shelx_space_group_comment
;
The symmetry employed for this shelxl refinement is uniquely defined
by the following loop, which should always be used as a source of
symmetry information in preference to the above space-group names.
They are only intended as comments.
;
_shelx_estimated_absorpt_t_max 0.875
_shelx_estimated_absorpt_t_min 0.832
_olex2_refinement_description
;
1. Fixed Uiso
 At 1.2 times of:
  All C(H) groups, All C(H,H) groups
 At 1.5 times of:
  All C(H,H,H) groups
2.a Secondary CH2 refined with riding coordinates:
 C25(H25A,H25B), C36(H36A,H36B), C44(H44A,H44B), C21(H21A,H21B), C39(H39A,
 H39B), C46(H46A,H46B)
2.b Aromatic/amide H refined with riding coordinates:
 C13(H13), C15(H15), C17(H17), C28(H28), C29(H29), C37(H37), C41(H41),
 C45(H45), C47(H47), C48(H48), C2(H2), C5(H5), C9(H9), C24(H24), C26(H26),
 C30(H30), C33(H33), C34(H34), C35(H35), C38(H38)
2.c Idealised Me refined as rotating group:
 C23(H23A,H23B,H23C), C43(H43A,H43B,H43C)
;
_smtbx_masks_void_probe_radius 1.2
_smtbx_masks_void_truncation_radius 1.2
_olex2_submission_special_instructions 'No special instructions were received'

loop_
_space_group_symop_operation_xyz
'x, y, z'
'-x, y+1/2, -z'

loop_
_atom_site_label
_atom_site_type_symbol
_atom_site_fract_x
_atom_site_fract_y
_atom_site_fract_z
_atom_site_U_iso_or_equiv
_atom_site_adp_type
_atom_site_occupancy
_atom_site_site_symmetry_order
_atom_site_calc_flag
_atom_site_refinement_flags_posn
_atom_site_refinement_flags_adp
_atom_site_refinement_flags_occupancy
_atom_site_disorder_assembly
_atom_site_disorder_group
F1 F 0.8285(3) 0.67213(18) 0.76865(13) 0.0859(7) Uani 1 1 d . . . . .
O1 O 0.91279(17) 0.45973(14) 1.11783(12) 0.0466(4) Uani 1 1 d . . . . .
O2 O 0.4098(2) 0.36034(18) 1.04944(12) 0.0566(5) Uani 1 1 d . . . . .
O3 O 0.1855(2) 0.34929(19) 0.97115(15) 0.0622(5) Uani 1 1 d . . . . .
C4 C 0.5051(2) 0.46729(16) 0.90808(12) 0.0320(4) Uani 1 1 d . . . . .
C7 C 0.8086(2) 0.51746(17) 1.10761(13) 0.0320(4) Uani 1 1 d . . . . .
C11 C 0.6928(4) 0.6327(2) 0.77003(19) 0.0627(8) Uani 1 1 d . . . . .
C13 C 0.2470(3) 0.4579(2) 0.83850(17) 0.0480(6) Uani 1 1 d . . . . .
H13 H 0.150458 0.432614 0.838573 0.058 Uiso 1 1 calc R U . . .
C15 C 0.7957(3) 0.18141(19) 1.03648(18) 0.0451(5) Uani 1 1 d . . . . .
H15 H 0.820654 0.139181 1.085988 0.054 Uiso 1 1 calc R U . . .
C16 C 0.3262(2) 0.37805(17) 0.98395(16) 0.0385(5) Uani 1 1 d . . . . .
C17 C 0.8192(3) 0.14629(19) 0.9573(2) 0.0511(6) Uani 1 1 d . . . . .
H17 H 0.861080 0.080624 0.952594 0.061 Uiso 1 1 calc R U . . .
C18 C 0.6733(2) 0.51399(16) 1.03957(13) 0.0289(4) Uani 1 1 d . . . . .
C19 C 0.4141(3) 0.5551(2) 0.77020(14) 0.0497(7) Uani 1 1 d . . . . .
C22 C 0.3621(2) 0.43394(16) 0.90832(15) 0.0366(5) Uani 1 1 d . . . . .
C23 C 0.1371(3) 0.2982(3) 1.0430(2) 0.0687(9) Uani 1 1 d . . . . .
H23A H 0.134806 0.224148 1.033197 0.103 Uiso 1 1 calc R U . . .
H23B H 0.038187 0.322097 1.047787 0.103 Uiso 1 1 calc R U . . .
H23C H 0.205459 0.313802 1.096413 0.103 Uiso 1 1 calc R U . . .
C25 C 0.6384(2) 0.64486(18) 1.14086(14) 0.0372(5) Uani 1 1 d . . . . .
H25A H 0.628584 0.719798 1.146736 0.045 Uiso 1 1 calc R U . . .
H25B H 0.580243 0.610346 1.179562 0.045 Uiso 1 1 calc R U . . .
C28 C 0.7362(2) 0.27769(17) 1.04453(15) 0.0359(5) Uani 1 1 d . . . . .
H28 H 0.720243 0.300961 1.099245 0.043 Uiso 1 1 calc R U . . .
C29 C 0.7214(3) 0.30295(19) 0.89254(16) 0.0431(5) Uani 1 1 d . . . . .
H29 H 0.694502 0.343907 0.842419 0.052 Uiso 1 1 calc R U . . .
C32 C 0.6317(2) 0.44243(15) 0.97882(12) 0.0285(4) Uani 1 1 d . . . . .
C36 C 0.5881(2) 0.61120(17) 1.04718(14) 0.0351(5) Uani 1 1 d . . . . .
H36A H 0.480668 0.598161 1.035109 0.042 Uiso 1 1 calc R U . . .
H36B H 0.611802 0.663917 1.006678 0.042 Uiso 1 1 calc R U . . .
C37 C 0.6759(3) 0.56947(19) 0.83572(16) 0.0467(6) Uani 1 1 d . . . . .
H37 H 0.757698 0.552035 0.878947 0.056 Uiso 1 1 calc R U . . .
C40 C 0.7000(2) 0.34011(16) 0.97222(13) 0.0313(4) Uani 1 1 d . . . . .
C41 C 0.2734(3) 0.5162(2) 0.77197(16) 0.0552(7) Uani 1 1 d . . . . .
H41 H 0.195201 0.530894 0.725709 0.066 Uiso 1 1 calc R U . . .
C42 C 0.5335(3) 0.52977(17) 0.83867(14) 0.0394(5) Uani 1 1 d . . . . .
C44 C 0.7997(3) 0.61245(19) 1.16146(15) 0.0402(5) Uani 1 1 d . . . . .
H44A H 0.864355 0.667001 1.145604 0.048 Uiso 1 1 calc R U . . .
H44B H 0.829348 0.597066 1.223647 0.048 Uiso 1 1 calc R U . . .
C45 C 0.4422(5) 0.6206(3) 0.70364(18) 0.0676(10) Uani 1 1 d . . . . .
H45 H 0.363895 0.637826 0.658184 0.081 Uiso 1 1 calc R U . . .
C47 C 0.5777(5) 0.6592(3) 0.70310(19) 0.0738(11) Uani 1 1 d . . . . .
H47 H 0.594688 0.703509 0.658132 0.089 Uiso 1 1 calc R U . . .
C48 C 0.7818(3) 0.2065(2) 0.88556(19) 0.0515(6) Uani 1 1 d . . . . .
H48 H 0.797180 0.182400 0.830978 0.062 Uiso 1 1 calc R U . . .
F2 F 0.18919(16) 0.68509(15) 0.52868(11) 0.0582(4) Uani 1 1 d . . . . .
O4 O 0.9460(2) 0.54449(15) 0.61715(13) 0.0542(5) Uani 1 1 d . . . . .
O5 O 0.84620(18) 0.45276(15) 0.36788(13) 0.0524(5) Uani 1 1 d . . . . .
O6 O 0.73873(18) 0.32825(13) 0.28309(11) 0.0443(4) Uani 1 1 d . . . . .
C1 C 0.7364(2) 0.41242(17) 0.33095(13) 0.0335(4) Uani 1 1 d . . . . .
C2 C 0.3289(3) 0.45349(19) 0.26106(15) 0.0435(5) Uani 1 1 d . . . . .
H2 H 0.254201 0.435804 0.213717 0.052 Uiso 1 1 calc R U . . .
C3 C 0.2927(2) 0.51409(17) 0.32847(15) 0.0369(5) Uani 1 1 d . . . . .
C5 C 0.8074(3) 0.85477(19) 0.42925(18) 0.0473(6) Uani 1 1 d . . . . .
H5 H 0.835722 0.923002 0.419512 0.057 Uiso 1 1 calc R U . . .
C6 C 0.7259(2) 0.65175(15) 0.45778(13) 0.0281(4) Uani 1 1 d . . . . .
C8 C 0.5831(2) 0.44821(15) 0.33207(13) 0.0309(4) Uani 1 1 d . . . . .
C9 C 0.1117(3) 0.6015(2) 0.39574(19) 0.0483(6) Uani 1 1 d . . . . .
H9 H 0.012966 0.621553 0.396364 0.058 Uiso 1 1 calc R U . . .
C10 C 0.5536(2) 0.51022(15) 0.39785(12) 0.0273(4) Uani 1 1 d . . . . .
C12 C 0.6728(2) 0.54711(15) 0.46982(12) 0.0264(4) Uani 1 1 d . . . . .
C14 C 0.7097(2) 0.48357(16) 0.53777(13) 0.0305(4) Uani 1 1 d . . . . .
C20 C 0.4058(2) 0.54299(15) 0.39779(13) 0.0302(4) Uani 1 1 d . . . . .
C21 C 0.8329(3) 0.3946(2) 0.66581(17) 0.0505(6) Uani 1 1 d . . . . .
H21A H 0.860358 0.413423 0.727427 0.061 Uiso 1 1 calc R U . . .
H21B H 0.899717 0.339708 0.652917 0.061 Uiso 1 1 calc R U . . .
C24 C 0.4683(3) 0.42017(18) 0.26277(14) 0.0390(5) Uani 1 1 d . . . . .
H24 H 0.489820 0.377876 0.217589 0.047 Uiso 1 1 calc R U . . .
C26 C 0.7876(3) 0.71589(17) 0.52601(15) 0.0392(5) Uani 1 1 d . . . . .
H26 H 0.803051 0.690296 0.583342 0.047 Uiso 1 1 calc R U . . .
C27 C 0.2257(3) 0.62875(19) 0.46318(16) 0.0416(5) Uani 1 1 d . . . . .
C30 C 0.1465(3) 0.5459(2) 0.32973(18) 0.0464(6) Uani 1 1 d . . . . .
H30 H 0.070757 0.527828 0.283051 0.056 Uiso 1 1 calc R U . . .
C31 C 0.8421(2) 0.48633(17) 0.60900(14) 0.0367(5) Uani 1 1 d . . . . .
C33 C 0.8266(3) 0.81576(19) 0.51149(18) 0.0477(6) Uani 1 1 d . . . . .
H33 H 0.867071 0.857852 0.558948 0.057 Uiso 1 1 calc R U . . .
C34 C 0.3683(2) 0.60197(17) 0.46576(15) 0.0355(5) Uani 1 1 d . . . . .
H34 H 0.441966 0.622594 0.512646 0.043 Uiso 1 1 calc R U . . .
C35 C 0.7462(3) 0.7933(2) 0.36101(16) 0.0493(6) Uani 1 1 d . . . . .
H35 H 0.732180 0.819356 0.303851 0.059 Uiso 1 1 calc R U . . .
C38 C 0.7052(3) 0.69409(18) 0.37536(14) 0.0383(5) Uani 1 1 d . . . . .
H38 H 0.661658 0.653489 0.327595 0.046 Uiso 1 1 calc R U . . .
C39 C 0.6738(3) 0.3596(2) 0.64537(16) 0.0469(6) Uani 1 1 d . . . . .
H39A H 0.612590 0.396786 0.680881 0.056 Uiso 1 1 calc R U . . .
H39B H 0.665677 0.285254 0.655271 0.056 Uiso 1 1 calc R U . . .
C43 C 0.8828(3) 0.2864(2) 0.28091(17) 0.0466(6) Uani 1 1 d . . . . .
H43A H 0.873443 0.228075 0.241226 0.070 Uiso 1 1 calc R U . . .
H43B H 0.927859 0.263642 0.338874 0.070 Uiso 1 1 calc R U . . .
H43C H 0.944796 0.338949 0.261167 0.070 Uiso 1 1 calc R U . . .
C46 C 0.6275(3) 0.38599(18) 0.54929(15) 0.0386(5) Uani 1 1 d . . . . .
H46A H 0.655929 0.330712 0.512545 0.046 Uiso 1 1 calc R U . . .
H46B H 0.519798 0.396701 0.534437 0.046 Uiso 1 1 calc R U . . .

loop_
_atom_site_aniso_label
_atom_site_aniso_U_11
_atom_site_aniso_U_22
_atom_site_aniso_U_33
_atom_site_aniso_U_23
_atom_site_aniso_U_13
_atom_site_aniso_U_12
F1 0.1230(18) 0.0769(13) 0.0696(11) 0.0043(10) 0.0491(12) -0.0278(12)
O1 0.0317(8) 0.0438(9) 0.0586(10) -0.0062(8) -0.0079(7) 0.0078(7)
O2 0.0385(9) 0.0795(14) 0.0505(10) 0.0100(9) 0.0041(8) -0.0140(9)
O3 0.0333(9) 0.0731(13) 0.0791(13) -0.0107(11) 0.0068(8) -0.0117(9)
C4 0.0359(10) 0.0271(9) 0.0298(9) -0.0063(8) -0.0027(8) 0.0049(8)
C7 0.0262(9) 0.0342(10) 0.0337(10) 0.0025(8) 0.0003(7) -0.0017(8)
C11 0.102(2) 0.0468(15) 0.0477(15) -0.0020(12) 0.0347(15) -0.0027(16)
C13 0.0411(13) 0.0457(13) 0.0495(13) -0.0190(11) -0.0131(10) 0.0127(11)
C15 0.0384(11) 0.0299(11) 0.0650(15) 0.0086(10) 0.0037(10) -0.0016(9)
C16 0.0296(10) 0.0336(11) 0.0518(13) -0.0143(10) 0.0062(10) -0.0008(8)
C17 0.0361(12) 0.0306(11) 0.0862(19) -0.0083(12) 0.0093(12) 0.0026(9)
C18 0.0267(9) 0.0309(10) 0.0278(9) 0.0019(7) 0.0011(7) 0.0009(7)
C19 0.0763(18) 0.0419(13) 0.0265(10) -0.0067(9) -0.0024(10) 0.0262(13)
C22 0.0341(11) 0.0318(11) 0.0404(11) -0.0131(9) -0.0033(9) 0.0063(8)
C23 0.0465(15) 0.074(2) 0.092(2) -0.0163(18) 0.0291(15) -0.0164(15)
C25 0.0404(11) 0.0375(11) 0.0315(10) -0.0046(8) 0.0001(8) 0.0049(9)
C28 0.0297(10) 0.0329(11) 0.0444(11) 0.0033(9) 0.0046(8) -0.0034(8)
C29 0.0459(12) 0.0403(12) 0.0429(12) -0.0049(10) 0.0073(9) 0.0064(10)
C32 0.0249(9) 0.0302(10) 0.0295(9) 0.0013(7) 0.0027(7) 0.0004(7)
C36 0.0345(10) 0.0330(11) 0.0346(10) -0.0024(8) -0.0030(8) 0.0047(9)
C37 0.0680(16) 0.0387(12) 0.0347(11) 0.0001(9) 0.0127(11) -0.0008(11)
C40 0.0238(9) 0.0312(10) 0.0378(10) -0.0011(8) 0.0027(7) -0.0010(8)
C41 0.0626(17) 0.0562(16) 0.0370(13) -0.0163(11) -0.0178(11) 0.0266(13)
C42 0.0557(13) 0.0327(11) 0.0280(10) -0.0047(8) 0.0022(9) 0.0065(10)
C44 0.0367(11) 0.0409(12) 0.0385(11) -0.0064(9) -0.0057(9) 0.0007(9)
C45 0.106(3) 0.0622(18) 0.0341(13) 0.0062(12) 0.0113(14) 0.0372(19)
C47 0.135(3) 0.0541(18) 0.0371(14) 0.0101(12) 0.0284(17) 0.025(2)
C48 0.0501(14) 0.0474(15) 0.0581(15) -0.0152(12) 0.0130(11) 0.0064(11)
F2 0.0403(7) 0.0726(10) 0.0655(9) -0.0096(8) 0.0191(7) 0.0094(7)
O4 0.0388(9) 0.0523(11) 0.0633(11) 0.0003(9) -0.0130(8) -0.0001(8)
O5 0.0331(8) 0.0530(10) 0.0726(12) -0.0277(9) 0.0138(8) -0.0088(7)
O6 0.0452(9) 0.0360(9) 0.0491(9) -0.0140(7) 0.0012(7) 0.0021(7)
C1 0.0388(11) 0.0305(10) 0.0319(10) -0.0025(8) 0.0084(8) -0.0049(9)
C2 0.0420(12) 0.0403(12) 0.0405(11) -0.0033(10) -0.0132(9) -0.0073(10)
C3 0.0330(10) 0.0314(10) 0.0421(11) 0.0071(9) -0.0050(9) -0.0057(9)
C5 0.0490(14) 0.0310(12) 0.0625(15) 0.0017(11) 0.0111(11) -0.0082(10)
C6 0.0217(8) 0.0289(10) 0.0334(10) -0.0028(8) 0.0043(7) -0.0010(7)
C8 0.0348(10) 0.0259(9) 0.0304(9) -0.0001(8) 0.0019(8) -0.0056(8)
C9 0.0250(10) 0.0436(13) 0.0745(17) 0.0080(12) 0.0037(10) -0.0002(9)
C10 0.0264(9) 0.0253(9) 0.0288(9) 0.0029(7) 0.0015(7) -0.0040(7)
C12 0.0214(8) 0.0300(10) 0.0276(9) -0.0026(8) 0.0036(7) 0.0000(7)
C14 0.0277(9) 0.0314(10) 0.0316(10) -0.0017(8) 0.0030(8) 0.0018(8)
C20 0.0268(9) 0.0280(10) 0.0339(10) 0.0056(8) 0.0001(8) -0.0043(8)
C21 0.0539(14) 0.0522(15) 0.0405(12) 0.0118(11) -0.0050(11) 0.0073(12)
C24 0.0465(12) 0.0334(11) 0.0333(11) -0.0038(9) -0.0030(9) -0.0041(9)
C26 0.0441(12) 0.0345(11) 0.0352(11) -0.0019(9) -0.0031(9) -0.0033(9)
C27 0.0317(11) 0.0399(12) 0.0545(13) 0.0040(11) 0.0111(10) 0.0004(9)
C30 0.0274(11) 0.0432(12) 0.0623(15) 0.0049(11) -0.0093(10) -0.0054(9)
C31 0.0342(11) 0.0383(11) 0.0348(10) -0.0017(9) -0.0019(8) 0.0069(9)
C33 0.0478(13) 0.0342(12) 0.0554(14) -0.0091(11) -0.0065(11) -0.0074(10)
C34 0.0294(10) 0.0373(11) 0.0392(11) 0.0018(9) 0.0040(8) -0.0026(8)
C35 0.0690(16) 0.0379(12) 0.0421(12) 0.0057(10) 0.0132(11) -0.0079(11)
C38 0.0485(12) 0.0346(11) 0.0317(10) -0.0022(9) 0.0067(9) -0.0073(10)
C39 0.0585(15) 0.0431(13) 0.0391(12) 0.0113(10) 0.0084(10) 0.0013(11)
C43 0.0494(13) 0.0409(12) 0.0495(13) -0.0079(10) 0.0088(10) 0.0060(10)
C46 0.0416(12) 0.0347(11) 0.0374(11) 0.0047(9) 0.0012(9) -0.0030(9)

loop_
_atom_type_symbol
_atom_type_description
_atom_type_scat_dispersion_real
_atom_type_scat_dispersion_imag
_atom_type_scat_source
C C 0.0181 0.0091 'International Tables Vol C Tables 4.2.6.8 and 6.1.1.4'
H H 0.0000 0.0000 'International Tables Vol C Tables 4.2.6.8 and 6.1.1.4'
F F 0.0727 0.0534 'International Tables Vol C Tables 4.2.6.8 and 6.1.1.4'
O O 0.0492 0.0322 'International Tables Vol C Tables 4.2.6.8 and 6.1.1.4'

loop_
_geom_angle_atom_site_label_1
_geom_angle_atom_site_label_2
_geom_angle_atom_site_label_3
_geom_angle
_geom_angle_site_symmetry_1
_geom_angle_site_symmetry_3
_geom_angle_publ_flag
C16 O3 C23 116.0(2) . . ?
C22 C4 C32 122.97(19) . . ?
C22 C4 C42 119.05(19) . . ?
C42 C4 C32 117.96(19) . . ?
O1 C7 C18 128.2(2) . . ?
O1 C7 C44 123.88(19) . . ?
C18 C7 C44 107.78(17) . . ?
F1 C11 C47 118.2(3) . . ?
C37 C11 F1 118.4(3) . . ?
C37 C11 C47 123.5(3) . . ?
C22 C13 H13 119.6 . . ?
C41 C13 H13 119.6 . . ?
C41 C13 C22 120.7(3) . . ?
C17 C15 H15 119.6 . . ?
C17 C15 C28 120.8(2) . . ?
C28 C15 H15 119.6 . . ?
O2 C16 O3 122.5(3) . . ?
O2 C16 C22 125.9(2) . . ?
O3 C16 C22 111.6(2) . . ?
C15 C17 H17 120.1 . . ?
C48 C17 C15 119.8(2) . . ?
C48 C17 H17 120.1 . . ?
C7 C18 C36 107.32(17) . . ?
C32 C18 C7 128.88(19) . . ?
C32 C18 C36 123.75(17) . . ?
C41 C19 C42 119.4(2) . . ?
C41 C19 C45 121.9(3) . . ?
C45 C19 C42 118.6(3) . . ?
C4 C22 C13 120.5(2) . . ?
C4 C22 C16 120.26(19) . . ?
C13 C22 C16 119.1(2) . . ?
O3 C23 H23A 109.5 . . ?
O3 C23 H23B 109.5 . . ?
O3 C23 H23C 109.5 . . ?
H23A C23 H23B 109.5 . . ?
H23A C23 H23C 109.5 . . ?
H23B C23 H23C 109.5 . . ?
H25A C25 H25B 109.0 . . ?
C36 C25 H25A 110.9 . . ?
C36 C25 H25B 110.9 . . ?
C44 C25 H25A 110.9 . . ?
C44 C25 H25B 110.9 . . ?
C44 C25 C36 104.06(17) . . ?
C15 C28 H28 120.1 . . ?
C15 C28 C40 119.9(2) . . ?
C40 C28 H28 120.1 . . ?
C40 C29 H29 119.6 . . ?
C48 C29 H29 119.6 . . ?
C48 C29 C40 120.7(2) . . ?
C18 C32 C4 117.63(18) . . ?
C18 C32 C40 127.16(17) . . ?
C40 C32 C4 115.19(17) . . ?
C18 C36 C25 104.19(17) . . ?
C18 C36 H36A 110.9 . . ?
C18 C36 H36B 110.9 . . ?
C25 C36 H36A 110.9 . . ?
C25 C36 H36B 110.9 . . ?
H36A C36 H36B 108.9 . . ?
C11 C37 H37 120.7 . . ?
C11 C37 C42 118.7(3) . . ?
C42 C37 H37 120.7 . . ?
C28 C40 C32 120.81(19) . . ?
C29 C40 C28 118.7(2) . . ?
C29 C40 C32 120.37(19) . . ?
C13 C41 C19 121.1(2) . . ?
C13 C41 H41 119.5 . . ?
C19 C41 H41 119.5 . . ?
C4 C42 C19 119.1(2) . . ?
C37 C42 C4 122.1(2) . . ?
C37 C42 C19 118.8(2) . . ?
C7 C44 C25 104.85(17) . . ?
C7 C44 H44A 110.8 . . ?
C7 C44 H44B 110.8 . . ?
C25 C44 H44A 110.8 . . ?
C25 C44 H44B 110.8 . . ?
H44A C44 H44B 108.9 . . ?
C19 C45 H45 119.2 . . ?
C47 C45 C19 121.6(3) . . ?
C47 C45 H45 119.2 . . ?
C11 C47 H47 120.6 . . ?
C45 C47 C11 118.8(3) . . ?
C45 C47 H47 120.6 . . ?
C17 C48 C29 120.1(2) . . ?
C17 C48 H48 119.9 . . ?
C29 C48 H48 119.9 . . ?
C1 O6 C43 115.65(18) . . ?
O5 C1 O6 122.7(2) . . ?
O5 C1 C8 125.3(2) . . ?
O6 C1 C8 112.02(18) . . ?
C3 C2 H2 119.4 . . ?
C24 C2 H2 119.4 . . ?
C24 C2 C3 121.1(2) . . ?
C2 C3 C20 119.2(2) . . ?
C2 C3 C30 122.0(2) . . ?
C30 C3 C20 118.8(2) . . ?
C33 C5 H5 120.5 . . ?
C33 C5 C35 119.0(2) . . ?
C35 C5 H5 120.5 . . ?
C26 C6 C12 123.68(19) . . ?
C38 C6 C12 119.61(18) . . ?
C38 C6 C26 116.53(19) . . ?
C10 C8 C1 120.40(17) . . ?
C10 C8 C24 120.5(2) . . ?
C24 C8 C1 119.11(19) . . ?
C27 C9 H9 121.0 . . ?
C30 C9 H9 121.0 . . ?
C30 C9 C27 118.1(2) . . ?
C8 C10 C12 122.48(18) . . ?
C8 C10 C20 119.37(17) . . ?
C20 C10 C12 118.15(17) . . ?
C6 C12 C10 114.41(16) . . ?
C14 C12 C6 128.98(17) . . ?
C14 C12 C10 116.48(18) . . ?
C12 C14 C31 129.29(19) . . ?
C12 C14 C46 123.61(18) . . ?
C31 C14 C46 106.78(17) . . ?
C3 C20 C10 119.4(2) . . ?
C34 C20 C3 118.9(2) . . ?
C34 C20 C10 121.69(18) . . ?
H21A C21 H21B 108.8 . . ?
C31 C21 H21A 110.6 . . ?
C31 C21 H21B 110.6 . . ?
C31 C21 C39 105.54(19) . . ?
C39 C21 H21A 110.6 . . ?
C39 C21 H21B 110.6 . . ?
C2 C24 C8 120.4(2) . . ?
C2 C24 H24 119.8 . . ?
C8 C24 H24 119.8 . . ?
C6 C26 H26 119.3 . . ?
C33 C26 C6 121.3(2) . . ?
C33 C26 H26 119.3 . . ?
F2 C27 C9 117.4(2) . . ?
C34 C27 F2 119.2(2) . . ?
C34 C27 C9 123.4(2) . . ?
C3 C30 H30 119.2 . . ?
C9 C30 C3 121.7(2) . . ?
C9 C30 H30 119.2 . . ?
O4 C31 C14 128.0(2) . . ?
O4 C31 C21 124.3(2) . . ?
C14 C31 C21 107.42(19) . . ?
C5 C33 C26 120.8(2) . . ?
C5 C33 H33 119.6 . . ?
C26 C33 H33 119.6 . . ?
C20 C34 H34 120.5 . . ?
C27 C34 C20 119.1(2) . . ?
C27 C34 H34 120.5 . . ?
C5 C35 H35 119.8 . . ?
C5 C35 C38 120.4(2) . . ?
C38 C35 H35 119.8 . . ?
C6 C38 H38 119.0 . . ?
C35 C38 C6 122.0(2) . . ?
C35 C38 H38 119.0 . . ?
C21 C39 H39A 111.1 . . ?
C21 C39 H39B 111.1 . . ?
C21 C39 C46 103.3(2) . . ?
H39A C39 H39B 109.1 . . ?
C46 C39 H39A 111.1 . . ?
C46 C39 H39B 111.1 . . ?
O6 C43 H43A 109.5 . . ?
O6 C43 H43B 109.5 . . ?
O6 C43 H43C 109.5 . . ?
H43A C43 H43B 109.5 . . ?
H43A C43 H43C 109.5 . . ?
H43B C43 H43C 109.5 . . ?
C14 C46 C39 104.48(19) . . ?
C14 C46 H46A 110.9 . . ?
C14 C46 H46B 110.9 . . ?
C39 C46 H46A 110.9 . . ?
C39 C46 H46B 110.9 . . ?
H46A C46 H46B 108.9 . . ?

loop_
_geom_bond_atom_site_label_1
_geom_bond_atom_site_label_2
_geom_bond_distance
_geom_bond_site_symmetry_2
_geom_bond_publ_flag
F1 C11 1.358(4) . ?
O1 C7 1.211(3) . ?
O2 C16 1.196(3) . ?
O3 C16 1.332(3) . ?
O3 C23 1.451(4) . ?
C4 C22 1.390(3) . ?
C4 C32 1.500(3) . ?
C4 C42 1.426(3) . ?
C7 C18 1.495(3) . ?
C7 C44 1.515(3) . ?
C11 C37 1.355(4) . ?
C11 C47 1.401(5) . ?
C13 H13 0.9500 . ?
C13 C22 1.422(3) . ?
C13 C41 1.353(4) . ?
C15 H15 0.9500 . ?
C15 C17 1.382(4) . ?
C15 C28 1.388(3) . ?
C16 C22 1.484(4) . ?
C17 H17 0.9500 . ?
C17 C48 1.371(4) . ?
C18 C32 1.345(3) . ?
C18 C36 1.511(3) . ?
C19 C41 1.399(5) . ?
C19 C42 1.437(3) . ?
C19 C45 1.413(4) . ?
C23 H23A 0.9800 . ?
C23 H23B 0.9800 . ?
C23 H23C 0.9800 . ?
C25 H25A 0.9900 . ?
C25 H25B 0.9900 . ?
C25 C36 1.531(3) . ?
C25 C44 1.526(3) . ?
C28 H28 0.9500 . ?
C28 C40 1.393(3) . ?
C29 H29 0.9500 . ?
C29 C40 1.393(3) . ?
C29 C48 1.391(4) . ?
C32 C40 1.490(3) . ?
C36 H36A 0.9900 . ?
C36 H36B 0.9900 . ?
C37 H37 0.9500 . ?
C37 C42 1.422(4) . ?
C41 H41 0.9500 . ?
C44 H44A 0.9900 . ?
C44 H44B 0.9900 . ?
C45 H45 0.9500 . ?
C45 C47 1.349(6) . ?
C47 H47 0.9500 . ?
C48 H48 0.9500 . ?
F2 C27 1.358(3) . ?
O4 C31 1.212(3) . ?
O5 C1 1.197(3) . ?
O6 C1 1.337(3) . ?
O6 C43 1.443(3) . ?
C1 C8 1.493(3) . ?
C2 H2 0.9500 . ?
C2 C3 1.412(4) . ?
C2 C24 1.353(4) . ?
C3 C20 1.421(3) . ?
C3 C30 1.416(3) . ?
C5 H5 0.9500 . ?
C5 C33 1.374(4) . ?
C5 C35 1.380(4) . ?
C6 C12 1.477(3) . ?
C6 C26 1.402(3) . ?
C6 C38 1.393(3) . ?
C8 C10 1.380(3) . ?
C8 C24 1.428(3) . ?
C9 H9 0.9500 . ?
C9 C27 1.402(4) . ?
C9 C30 1.353(4) . ?
C10 C12 1.511(3) . ?
C10 C20 1.430(3) . ?
C12 C14 1.350(3) . ?
C14 C31 1.506(3) . ?
C14 C46 1.511(3) . ?
C20 C34 1.412(3) . ?
C21 H21A 0.9900 . ?
C21 H21B 0.9900 . ?
C21 C31 1.508(3) . ?
C21 C39 1.517(4) . ?
C24 H24 0.9500 . ?
C26 H26 0.9500 . ?
C26 C33 1.384(3) . ?
C27 C34 1.355(3) . ?
C30 H30 0.9500 . ?
C33 H33 0.9500 . ?
C34 H34 0.9500 . ?
C35 H35 0.9500 . ?
C35 C38 1.381(3) . ?
C38 H38 0.9500 . ?
C39 H39A 0.9900 . ?
C39 H39B 0.9900 . ?
C39 C46 1.537(3) . ?
C43 H43A 0.9800 . ?
C43 H43B 0.9800 . ?
C43 H43C 0.9800 . ?
C46 H46A 0.9900 . ?
C46 H46B 0.9900 . ?

loop_
_geom_torsion_atom_site_label_1
_geom_torsion_atom_site_label_2
_geom_torsion_atom_site_label_3
_geom_torsion_atom_site_label_4
_geom_torsion
_geom_torsion_site_symmetry_1
_geom_torsion_site_symmetry_2
_geom_torsion_site_symmetry_3
_geom_torsion_site_symmetry_4
_geom_torsion_publ_flag
F1 C11 C37 C42 178.5(2) . . . . ?
F1 C11 C47 C45 -180.0(3) . . . . ?
O1 C7 C18 C32 5.5(4) . . . . ?
O1 C7 C18 C36 -171.9(2) . . . . ?
O1 C7 C44 C25 -166.5(2) . . . . ?
O2 C16 C22 C4 2.7(3) . . . . ?
O2 C16 C22 C13 -173.7(2) . . . . ?
O3 C16 C22 C4 -177.8(2) . . . . ?
O3 C16 C22 C13 5.7(3) . . . . ?
C4 C32 C40 C28 -136.0(2) . . . . ?
C4 C32 C40 C29 40.6(3) . . . . ?
C7 C18 C32 C4 -168.6(2) . . . . ?
C7 C18 C32 C40 9.9(3) . . . . ?
C7 C18 C36 C25 -24.1(2) . . . . ?
C11 C37 C42 C4 -176.6(2) . . . . ?
C11 C37 C42 C19 2.3(3) . . . . ?
C15 C17 C48 C29 0.4(4) . . . . ?
C15 C28 C40 C29 1.5(3) . . . . ?
C15 C28 C40 C32 178.13(19) . . . . ?
C17 C15 C28 C40 -0.2(3) . . . . ?
C18 C7 C44 C25 16.8(2) . . . . ?
C18 C32 C40 C28 45.4(3) . . . . ?
C18 C32 C40 C29 -138.0(2) . . . . ?
C19 C45 C47 C11 0.5(5) . . . . ?
C22 C4 C32 C18 -98.9(2) . . . . ?
C22 C4 C32 C40 82.4(2) . . . . ?
C22 C4 C42 C19 -1.0(3) . . . . ?
C22 C4 C42 C37 177.8(2) . . . . ?
C22 C13 C41 C19 -0.5(4) . . . . ?
C23 O3 C16 O2 2.3(4) . . . . ?
C23 O3 C16 C22 -177.2(2) . . . . ?
C28 C15 C17 C48 -0.8(4) . . . . ?
C32 C4 C22 C13 -178.53(19) . . . . ?
C32 C4 C22 C16 5.1(3) . . . . ?
C32 C4 C42 C19 -179.75(19) . . . . ?
C32 C4 C42 C37 -0.9(3) . . . . ?
C32 C18 C36 C25 158.4(2) . . . . ?
C36 C18 C32 C4 8.4(3) . . . . ?
C36 C18 C32 C40 -173.1(2) . . . . ?
C36 C25 C44 C7 -31.4(2) . . . . ?
C37 C11 C47 C45 0.3(5) . . . . ?
C40 C29 C48 C17 0.9(4) . . . . ?
C41 C13 C22 C4 -2.1(3) . . . . ?
C41 C13 C22 C16 174.3(2) . . . . ?
C41 C19 C42 C4 -1.5(3) . . . . ?
C41 C19 C42 C37 179.7(2) . . . . ?
C41 C19 C45 C47 178.9(3) . . . . ?
C42 C4 C22 C13 2.8(3) . . . . ?
C42 C4 C22 C16 -173.60(18) . . . . ?
C42 C4 C32 C18 79.8(2) . . . . ?
C42 C4 C32 C40 -98.9(2) . . . . ?
C42 C19 C41 C13 2.2(4) . . . . ?
C42 C19 C45 C47 0.1(4) . . . . ?
C44 C7 C18 C32 -178.0(2) . . . . ?
C44 C7 C18 C36 4.6(2) . . . . ?
C44 C25 C36 C18 34.2(2) . . . . ?
C45 C19 C41 C13 -176.6(2) . . . . ?
C45 C19 C42 C4 177.4(2) . . . . ?
C45 C19 C42 C37 -1.5(3) . . . . ?
C47 C11 C37 C42 -1.8(4) . . . . ?
C48 C29 C40 C28 -1.8(3) . . . . ?
C48 C29 C40 C32 -178.5(2) . . . . ?
F2 C27 C34 C20 179.7(2) . . . . ?
O5 C1 C8 C10 -21.8(3) . . . . ?
O5 C1 C8 C24 156.2(2) . . . . ?
O6 C1 C8 C10 158.25(18) . . . . ?
O6 C1 C8 C24 -23.8(3) . . . . ?
C1 C8 C10 C12 1.6(3) . . . . ?
C1 C8 C10 C20 -179.62(18) . . . . ?
C1 C8 C24 C2 -178.5(2) . . . . ?
C2 C3 C20 C10 0.0(3) . . . . ?
C2 C3 C20 C34 -178.8(2) . . . . ?
C2 C3 C30 C9 178.1(2) . . . . ?
C3 C2 C24 C8 -1.8(4) . . . . ?
C3 C20 C34 C27 0.4(3) . . . . ?
C5 C35 C38 C6 -1.2(4) . . . . ?
C6 C12 C14 C31 -19.0(3) . . . . ?
C6 C12 C14 C46 168.46(19) . . . . ?
C6 C26 C33 C5 -0.8(4) . . . . ?
C8 C10 C12 C6 98.4(2) . . . . ?
C8 C10 C12 C14 -85.3(2) . . . . ?
C8 C10 C20 C3 -2.2(3) . . . . ?
C8 C10 C20 C34 176.63(19) . . . . ?
C9 C27 C34 C20 -0.4(4) . . . . ?
C10 C8 C24 C2 -0.5(3) . . . . ?
C10 C12 C14 C31 165.4(2) . . . . ?
C10 C12 C14 C46 -7.2(3) . . . . ?
C10 C20 C34 C27 -178.4(2) . . . . ?
C12 C6 C26 C33 -175.6(2) . . . . ?
C12 C6 C38 C35 176.7(2) . . . . ?
C12 C10 C20 C3 176.62(17) . . . . ?
C12 C10 C20 C34 -4.6(3) . . . . ?
C12 C14 C31 O4 -3.5(4) . . . . ?
C12 C14 C31 C21 -177.3(2) . . . . ?
C12 C14 C46 C39 -162.1(2) . . . . ?
C20 C3 C30 C9 -1.1(4) . . . . ?
C20 C10 C12 C6 -80.4(2) . . . . ?
C20 C10 C12 C14 95.9(2) . . . . ?
C21 C39 C46 C14 -34.8(2) . . . . ?
C24 C2 C3 C20 2.0(3) . . . . ?
C24 C2 C3 C30 -177.2(2) . . . . ?
C24 C8 C10 C12 -176.32(19) . . . . ?
C24 C8 C10 C20 2.4(3) . . . . ?
C26 C6 C12 C10 153.7(2) . . . . ?
C26 C6 C12 C14 -22.0(3) . . . . ?
C26 C6 C38 C35 1.4(3) . . . . ?
C27 C9 C30 C3 1.0(4) . . . . ?
C30 C3 C20 C10 179.21(19) . . . . ?
C30 C3 C20 C34 0.4(3) . . . . ?
C30 C9 C27 F2 179.6(2) . . . . ?
C30 C9 C27 C34 -0.3(4) . . . . ?
C31 C14 C46 C39 23.9(2) . . . . ?
C31 C21 C39 C46 32.6(3) . . . . ?
C33 C5 C35 C38 -0.1(4) . . . . ?
C35 C5 C33 C26 1.0(4) . . . . ?
C38 C6 C12 C10 -21.3(3) . . . . ?
C38 C6 C12 C14 163.0(2) . . . . ?
C38 C6 C26 C33 -0.4(3) . . . . ?
C39 C21 C31 O4 167.7(2) . . . . ?
C39 C21 C31 C14 -18.3(3) . . . . ?
C43 O6 C1 O5 2.1(3) . . . . ?
C43 O6 C1 C8 -177.94(18) . . . . ?
C46 C14 C31 O4 170.0(2) . . . . ?
C46 C14 C31 C21 -3.7(3) . . . . ?

loop_
_smtbx_masks_void_nr
_smtbx_masks_void_average_x
_smtbx_masks_void_average_y
_smtbx_masks_void_average_z
_smtbx_masks_void_volume
_smtbx_masks_void_count_electrons
_smtbx_masks_void_content
1 0.022 0.016 0.087 8.2 0.0 ?
2 -0.022 0.516 0.913 8.2 0.0 ?
